data_4347223
loop_
_publ_author_name
'Chakraborty, Uttam'
'Modl, Moritz'
'M\"uhldorf, Bernd'
'Bodensteiner, Michael'
'Demeshko, Serhiy'
'van Velzen, Niels J. C.'
'Scheer, Manfred'
'Harder, Sjoerd'
'Wolf, Robert'

_publ_section_title
;
 Pentaarylcyclopentadienyl Iron, Cobalt, and Nickel Halides.
;
_journal_issue 6
_journal_name_full 'Inorganic chemistry'
_journal_page_first 3065
_journal_page_last 3074
_journal_paper_doi 10.1021/acs.inorgchem.5b02896
_journal_volume 55
_journal_year 2016
_chemical_formula_moiety 'C45 H45 Br0.99 Ni'
_chemical_formula_sum 'C45 H45 Br0.99 Ni'
_chemical_formula_weight 723.63
_space_group_crystal_system triclinic
_space_group_IT_number 2
_space_group_name_Hall '-P 1'
_space_group_name_H-M_alt 'P -1'
_atom_sites_solution_hydrogens geom
_audit_creation_date 2015-10-25
_audit_creation_method
;
Olex2 1.2
(compiled 2015.09.30 svn.r3233 for OlexSys, GUI svn.r5103)
;
_cell_angle_alpha 93.205(4)
_cell_angle_beta 115.813(4)
_cell_angle_gamma 116.063(4)
_cell_formula_units_Z 2
_cell_length_a 12.3278(6)
_cell_length_b 14.0042(6)
_cell_length_c 14.1264(6)
_cell_measurement_reflns_used 8291
_cell_measurement_temperature 123(1)
_cell_measurement_theta_max 73.0210
_cell_measurement_theta_min 4.1430
_cell_volume 1877.8(2)
_computing_cell_refinement
;
CrysAlisPro, Agilent Technologies,
Version 1.171.37.33 (release 27-03-2014 CrysAlis171 .NET)
(compiled Mar 27 2014,17:12:48)
;
_computing_data_collection
;
CrysAlisPro, Agilent Technologies,
Version 1.171.37.33 (release 27-03-2014 CrysAlis171 .NET)
(compiled Mar 27 2014,17:12:48)
;
_computing_data_reduction
;
CrysAlisPro, Agilent Technologies,
Version 1.171.37.33 (release 27-03-2014 CrysAlis171 .NET)
(compiled Mar 27 2014,17:12:48)
;
_computing_molecular_graphics 'Olex2 (Dolomanov et al., 2009)'
_computing_publication_material 'Olex2 (Dolomanov et al., 2009)'
_computing_structure_refinement 'ShelXL (Sheldrick, 2015)'
_computing_structure_solution 'ShelXT (Sheldrick, 2015)'
_diffrn_ambient_environment N~2~
_diffrn_ambient_temperature 123(1)
_diffrn_detector 'CCD plate'
_diffrn_detector_area_resol_mean 5.2548
_diffrn_detector_type AtlasS2
_diffrn_measured_fraction_theta_full 0.967
_diffrn_measured_fraction_theta_max 0.928
_diffrn_measurement_details
;
#__ type_ start__ end____ width___ exp.time_
  1 omega  -97.00   -5.00   1.0000    1.0200
omega____ theta____ kappa____ phi______ frames
    -      -41.0337  125.0000  150.0000 92

#__ type_ start__ end____ width___ exp.time_
  2 omega  -66.00   30.00   1.0000    1.0200
omega____ theta____ kappa____ phi______ frames
    -      -41.0337   37.0000  150.0000 96

#__ type_ start__ end____ width___ exp.time_
  3 omega   26.00   92.00   1.0000    4.0900
omega____ theta____ kappa____ phi______ frames
    -      107.4027  -94.0000  150.0000 66

#__ type_ start__ end____ width___ exp.time_
  4 omega   31.00   94.00   1.0000    4.0900
omega____ theta____ kappa____ phi______ frames
    -      107.4027  -94.0000    0.0000 63

#__ type_ start__ end____ width___ exp.time_
  5 omega   80.00  156.00   1.0000    4.0900
omega____ theta____ kappa____ phi______ frames
    -      107.4027   77.0000  -90.0000 76

#__ type_ start__ end____ width___ exp.time_
  6 omega   82.00  157.00   1.0000    4.0900
omega____ theta____ kappa____ phi______ frames
    -      107.4027   77.0000   30.0000 75

#__ type_ start__ end____ width___ exp.time_
  7 omega   33.00   68.00   1.0000    4.0900
omega____ theta____ kappa____ phi______ frames
    -      107.4027  -45.0000  -30.0000 35

#__ type_ start__ end____ width___ exp.time_
  8 omega   36.00  109.00   1.0000    4.0900
omega____ theta____ kappa____ phi______ frames
    -      107.4027  -94.0000  -90.0000 73

#__ type_ start__ end____ width___ exp.time_
  9 omega   80.00  144.00   1.0000    4.0900
omega____ theta____ kappa____ phi______ frames
    -      107.4027   45.0000   90.0000 64

#__ type_ start__ end____ width___ exp.time_
 10 omega -117.00  -15.00   1.0000    1.0200
omega____ theta____ kappa____ phi______ frames
    -      -41.0337  -37.0000  150.0000 102

#__ type_ start__ end____ width___ exp.time_
 11 omega -115.00  -11.00   1.0000    1.0200
omega____ theta____ kappa____ phi______ frames
    -      -41.0337  -57.0000    0.0000 104

#__ type_ start__ end____ width___ exp.time_
 12 omega   46.00  158.00   1.0000    4.0900
omega____ theta____ kappa____ phi______ frames
    -      107.4027   15.0000 -120.0000 112

#__ type_ start__ end____ width___ exp.time_
 13 omega   74.00  158.00   1.0000    4.0900
omega____ theta____ kappa____ phi______ frames
    -      107.4027   77.0000  -30.0000 84

#__ type_ start__ end____ width___ exp.time_
 14 omega   33.00   77.00   1.0000    4.0900
omega____ theta____ kappa____ phi______ frames
    -      107.4027  -45.0000   30.0000 44

#__ type_ start__ end____ width___ exp.time_
 15 omega   30.00   69.00   1.0000    4.0900
omega____ theta____ kappa____ phi______ frames
    -      107.4027  -30.0000 -120.0000 39

#__ type_ start__ end____ width___ exp.time_
 16 omega -120.00   -7.00   1.0000    1.0200
omega____ theta____ kappa____ phi______ frames
    -      -41.0337  -77.0000  120.0000 113

#__ type_ start__ end____ width___ exp.time_
 17 omega -115.00  -11.00   1.0000    1.0200
omega____ theta____ kappa____ phi______ frames
    -      -41.0337  -57.0000  -90.0000 104

#__ type_ start__ end____ width___ exp.time_
 18 omega   77.00  158.00   1.0000    4.0900
omega____ theta____ kappa____ phi______ frames
    -      107.4027   61.0000  120.0000 81

#__ type_ start__ end____ width___ exp.time_
 19 omega   23.00   48.00   1.0000    4.0900
omega____ theta____ kappa____ phi______ frames
    -      107.4027  -94.0000   60.0000 25

#__ type_ start__ end____ width___ exp.time_
 20 omega   23.00  109.00   1.0000    4.0900
omega____ theta____ kappa____ phi______ frames
    -      107.4027  -94.0000 -150.0000 86
;
_diffrn_measurement_device 'four-circle diffractometer'
_diffrn_measurement_device_type 'SuperNova, Single source at offset, AtlasS2'
_diffrn_measurement_method '\w scans'
_diffrn_orient_matrix_UB_11 -0.0393335000
_diffrn_orient_matrix_UB_12 0.0608503000
_diffrn_orient_matrix_UB_13 0.0618451000
_diffrn_orient_matrix_UB_21 0.1495719000
_diffrn_orient_matrix_UB_22 0.0560363000
_diffrn_orient_matrix_UB_23 0.1015845000
_diffrn_orient_matrix_UB_31 0.0483759000
_diffrn_orient_matrix_UB_32 0.0984865000
_diffrn_orient_matrix_UB_33 -0.0452135000
_diffrn_radiation_monochromator mirror
_diffrn_radiation_probe x-ray
_diffrn_radiation_type CuK\a
_diffrn_radiation_wavelength 1.54184
_diffrn_reflns_av_R_equivalents 0.0269
_diffrn_reflns_av_unetI/netI 0.0316
_diffrn_reflns_Laue_measured_fraction_full 0.967
_diffrn_reflns_Laue_measured_fraction_max 0.928
_diffrn_reflns_limit_h_max 14
_diffrn_reflns_limit_h_min -15
_diffrn_reflns_limit_k_max 17
_diffrn_reflns_limit_k_min -16
_diffrn_reflns_limit_l_max 16
_diffrn_reflns_limit_l_min -17
_diffrn_reflns_number 16116
_diffrn_reflns_point_group_measured_fraction_full 0.967
_diffrn_reflns_point_group_measured_fraction_max 0.928
_diffrn_reflns_theta_full 66.500
_diffrn_reflns_theta_max 73.715
_diffrn_reflns_theta_min 4.188
_diffrn_source 'sealed X-ray tube'
_diffrn_source_type 'SuperNova (Cu) X-ray Source'
_exptl_absorpt_coefficient_mu 2.185
_exptl_absorpt_correction_T_max 1.00000
_exptl_absorpt_correction_T_min 0.91831
_exptl_absorpt_correction_type multi-scan
_exptl_absorpt_process_details
;
CrysAlisPro, Agilent Technologies,
Version 1.171.37.33 (release 27-03-2014 CrysAlis171 .NET)
(compiled Mar 27 2014,17:12:48)
Empirical absorption correction using spherical harmonics,
 implemented in SCALE3 ABSPACK scaling algorithm.
;
_exptl_crystal_colour 'dark red brown'
_exptl_crystal_colour_modifier dark
_exptl_crystal_colour_primary brown
_exptl_crystal_density_diffrn 1.280
_exptl_crystal_description block
_exptl_crystal_F_000 755
_exptl_crystal_size_max 0.3
_exptl_crystal_size_mid 0.24
_exptl_crystal_size_min 0.22
_refine_diff_density_max 0.614
_refine_diff_density_min -0.372
_refine_diff_density_rms 0.063
_refine_ls_extinction_method none
_refine_ls_goodness_of_fit_ref 1.039
_refine_ls_hydrogen_treatment constr
_refine_ls_matrix_type full
_refine_ls_number_parameters 457
_refine_ls_number_reflns 7054
_refine_ls_number_restraints 18
_refine_ls_restrained_S_all 1.042
_refine_ls_R_factor_all 0.0518
_refine_ls_R_factor_gt 0.0472
_refine_ls_shift/su_max 0.001
_refine_ls_shift/su_mean 0.000
_refine_ls_structure_factor_coef Fsqd
_refine_ls_weighting_details 'w=1/[\s^2^(Fo^2^)+(0.0794P)^2^+1.0121P] where P=(Fo^2^+2Fc^2^)/3'
_refine_ls_weighting_scheme calc
_refine_ls_wR_factor_gt 0.1320
_refine_ls_wR_factor_ref 0.1381
_reflns_Friedel_coverage 0.000
_reflns_number_gt 6314
_reflns_number_total 7054
_reflns_threshold_expression 'I > 2\s(I)'
_cod_data_source_file ic5b02896_si_002.cif
_cod_data_source_block compound_3
_cod_original_cell_volume 1877.78(17)
_cod_database_code 4347223
_shelxl_version_number 2014/6
_chemical_oxdiff_formula C45H45NiBr
_shelx_space_group_comment
;
The symmetry employed for this shelxl refinement is uniquely defined
by the following loop, which should always be used as a source of
symmetry information in preference to the above space-group names.
They are only intended as comments.
;
_reflns_odcompleteness_completeness 96.45
_reflns_odcompleteness_iscentric 1
_reflns_odcompleteness_theta 66.97
_olex2_refinement_description
;
1. Fixed Uiso
 At 1.2 times of:
  All C(H) groups, All C(H,H) groups, All C(H,H,H,H) groups
 At 1.5 times of:
  All C(H,H,H) groups
2. Uiso/Uaniso restraints and constraints
Br1A \\sim Br1B \\sim Br1: within 1.7A with sigma of 0.04 and sigma for
terminal atoms of 0.08
3. Others
 Fixed Sof: H28a(0.6) H28b(0.6) H28c(0.4) H28d(0.4) Br1A(0.48143) C29(0.6)
 H29a(0.6) H29b(0.6) H29c(0.6) Br1B(0.23483) C29A(0.4) H29d(0.4) H29e(0.4)
 H29f(0.4) Br1(0.27408)
4.a Secondary CH2 refined with riding coordinates:
 C28(H28a,H28b), C28(H28c,H28d), C20(H20a,H20b), C12(H12a,H12b), C2AA(H2Aa,
 H2Ab), C1(H1a,H1b)
4.b Aromatic/amide H refined with riding coordinates:
 C10(H10), C40(H40), C43(H43), C32(H32), C34(H34), C31(H31), C27(H27),
 C24(H24), C23(H23), C8(H8), C19(H19), C15(H15), C42(H42), C16(H16), C35(H35),
 C11(H11), C39(H39), C18(H18), C26(H26), C7(H7)
4.c Idealised Me refined as rotating group:
 C13(H13a,H13b,H13c), C21(H21a,H21b,H21c), C29(H29a,H29b,H29c), C29A(H29d,H29e,
 H29f), C3AA(H3Aa,H3Ab,H3Ac), C4AA(H4Aa,H4Ab,H4Ac)
;
_olex2_submission_special_instructions 'No special instructions were received'

loop_
_space_group_symop_operation_xyz
'x, y, z'
'-x, -y, -z'

loop_
_atom_site_label
_atom_site_type_symbol
_atom_site_fract_x
_atom_site_fract_y
_atom_site_fract_z
_atom_site_U_iso_or_equiv
_atom_site_adp_type
_atom_site_occupancy
_atom_site_site_symmetry_order
_atom_site_calc_flag
_atom_site_refinement_flags_posn
_atom_site_refinement_flags_adp
_atom_site_refinement_flags_occupancy
_atom_site_disorder_assembly
_atom_site_disorder_group
Ni1 Ni 0.13828(4) 0.49928(3) 0.49833(3) 0.02871(13) Uani 1 1 d . . . . .
C41 C 0.2382(4) 0.6703(3) 0.1484(3) 0.0517(7) Uani 1 1 d . . . . .
C10 C 0.0678(3) 0.2348(2) 0.1361(2) 0.0411(5) Uani 1 1 d . . . . .
H10 H 0.1002 0.2319 0.0882 0.049 Uiso 1 1 calc R . . . .
C40 C 0.3667(3) 0.7040(2) 0.2407(3) 0.0467(6) Uani 1 1 d . . . . .
H40 H 0.4490 0.7538 0.2429 0.056 Uiso 1 1 calc R . . . .
C43 C 0.1249(3) 0.5542(2) 0.2358(2) 0.0398(5) Uani 1 1 d . . . . .
H43 H 0.0423 0.5032 0.2325 0.048 Uiso 1 1 calc R . . . .
C32 C 0.6787(3) 0.8864(2) 0.7072(2) 0.0472(6) Uani 1 1 d . . . . .
H32 H 0.7726 0.9161 0.7607 0.057 Uiso 1 1 calc R . . . .
C22 C 0.4272(2) 0.54739(18) 0.71814(17) 0.0277(4) Uani 1 1 d . . . . .
C34 C 0.4904(4) 0.9102(2) 0.5907(3) 0.0553(8) Uani 1 1 d . . . . .
H34 H 0.4560 0.9565 0.5651 0.066 Uiso 1 1 calc R . . . .
C13 C -0.1572(4) -0.0554(3) 0.0379(3) 0.0733(10) Uani 1 1 d . . . . .
H13A H -0.2158 -0.1169 -0.0289 0.110 Uiso 1 1 calc GR . . . .
H13B H -0.1955 -0.0717 0.0852 0.110 Uiso 1 1 calc GR . . . .
H13C H -0.0641 -0.0439 0.0749 0.110 Uiso 1 1 calc GR . . . .
C28 C 0.6965(3) 0.6397(3) 1.0722(2) 0.0603(8) Uani 1 1 d . . . . .
H28A H 0.7368 0.7191 1.1020 0.072 Uiso 0.6 1 calc R . P A 1
H28B H 0.6367 0.6017 1.1013 0.072 Uiso 0.6 1 calc R . P A 1
H28C H 0.6844 0.6926 1.1076 0.072 Uiso 0.4 1 calc R . P B 2
H28D H 0.6659 0.5737 1.0955 0.072 Uiso 0.4 1 calc R . P B 2
C6 C 0.1062(2) 0.33086(19) 0.30531(17) 0.0303(4) Uani 1 1 d . . . . .
C31 C 0.5882(3) 0.77096(19) 0.66569(19) 0.0356(5) Uani 1 1 d . . . . .
H31 H 0.6226 0.7249 0.6923 0.043 Uiso 1 1 calc R . . . .
C27 C 0.4322(2) 0.6232(2) 0.7897(2) 0.0351(5) Uani 1 1 d . . . . .
H27 H 0.3768 0.6547 0.7615 0.042 Uiso 1 1 calc R . . . .
C20 C 0.1693(3) -0.0041(2) 0.6210(2) 0.0491(6) Uani 1 1 d . . . . .
H20A H 0.1190 -0.0641 0.5532 0.059 Uiso 1 1 calc R . . . .
H20B H 0.1136 -0.0239 0.6562 0.059 Uiso 1 1 calc R . . . .
C14 C 0.2226(2) 0.30339(18) 0.54305(17) 0.0286(4) Uani 1 1 d . . . . .
C33 C 0.6308(4) 0.9579(2) 0.6699(2) 0.0545(8) Uani 1 1 d . . . . .
C12 C -0.1511(4) 0.0476(2) 0.0103(2) 0.0579(8) Uani 1 1 d . . . . .
H12A H -0.2458 0.0344 -0.0295 0.069 Uiso 1 1 calc R . . . .
H12B H -0.1129 0.0633 -0.0380 0.069 Uiso 1 1 calc R . . . .
C21 C 0.3103(4) 0.0073(3) 0.6972(3) 0.0659(9) Uani 1 1 d . . . . .
H21A H 0.3678 0.0309 0.6645 0.099 Uiso 1 1 calc GR . . . .
H21B H 0.2954 -0.0635 0.7082 0.099 Uiso 1 1 calc GR . . . .
H21C H 0.3566 0.0616 0.7670 0.099 Uiso 1 1 calc GR . . . .
C4 C 0.3543(2) 0.60031(18) 0.53674(18) 0.0279(4) Uani 1 1 d . . . . .
C38 C 0.2540(2) 0.58829(19) 0.32881(18) 0.0311(4) Uani 1 1 d . . . . .
C25 C 0.6029(3) 0.6073(2) 0.9481(2) 0.0410(5) Uani 1 1 d . . . . .
C24 C 0.5970(3) 0.5306(2) 0.8760(2) 0.0388(5) Uani 1 1 d . . . . .
H24 H 0.6521 0.4990 0.9043 0.047 Uiso 1 1 calc R . . . .
C23 C 0.5105(2) 0.50092(19) 0.76332(18) 0.0317(4) Uani 1 1 d . . . . .
H23 H 0.5076 0.4491 0.7167 0.038 Uiso 1 1 calc R . . . .
C9 C -0.0619(3) 0.1486(2) 0.11182(19) 0.0426(6) Uani 1 1 d . . . . .
C8 C -0.1084(3) 0.1556(2) 0.1841(2) 0.0436(6) Uani 1 1 d . . . . .
H8 H -0.1964 0.0994 0.1681 0.052 Uiso 1 1 calc R . . . .
C19 C 0.1921(2) 0.27714(19) 0.62542(19) 0.0343(5) Uani 1 1 d . . . . .
H19 H 0.1841 0.3265 0.6650 0.041 Uiso 1 1 calc R . . . .
C1AA C 0.2512(2) 0.41027(18) 0.51846(17) 0.0267(4) Uani 1 1 d . . . . .
C15 C 0.2354(2) 0.22784(19) 0.48683(18) 0.0330(5) Uani 1 1 d . . . . .
H15 H 0.2556 0.2434 0.4314 0.040 Uiso 1 1 calc R . . . .
C42 C 0.1183(3) 0.5958(3) 0.1472(2) 0.0496(7) Uani 1 1 d . . . . .
H42 H 0.0309 0.5728 0.0859 0.059 Uiso 1 1 calc R . . . .
C16 C 0.2183(3) 0.1295(2) 0.5120(2) 0.0378(5) Uani 1 1 d . . . . .
H16 H 0.2284 0.0808 0.4737 0.045 Uiso 1 1 calc R . . . .
C0AA C 0.2006(2) 0.42353(18) 0.41027(17) 0.0277(4) Uani 1 1 d . . . . .
C5 C 0.2664(2) 0.54035(18) 0.42083(18) 0.0281(4) Uani 1 1 d . . . . .
C35 C 0.3988(3) 0.7950(2) 0.5480(2) 0.0445(6) Uani 1 1 d . . . . .
H35 H 0.3049 0.7656 0.4946 0.053 Uiso 1 1 calc R . . . .
C17 C 0.1865(3) 0.1028(2) 0.5935(2) 0.0383(5) Uani 1 1 d . . . . .
C11 C 0.1503(3) 0.3252(2) 0.23064(19) 0.0347(5) Uani 1 1 d . . . . .
H11 H 0.2363 0.3830 0.2445 0.042 Uiso 1 1 calc R . . . .
C30 C 0.4473(2) 0.72356(18) 0.58516(19) 0.0320(5) Uani 1 1 d . . . . .
C39 C 0.3750(3) 0.6644(2) 0.3305(2) 0.0360(5) Uani 1 1 d . . . . .
H39 H 0.4626 0.6893 0.3924 0.043 Uiso 1 1 calc R . . . .
C3 C 0.3447(2) 0.52006(18) 0.59660(17) 0.0272(4) Uani 1 1 d . . . . .
C18 C 0.1734(3) 0.1777(2) 0.6491(2) 0.0394(5) Uani 1 1 d . . . . .
H18 H 0.1517 0.1614 0.7037 0.047 Uiso 1 1 calc R . . . .
C26 C 0.5189(3) 0.6525(2) 0.9027(2) 0.0411(5) Uani 1 1 d . . . . .
H26 H 0.5209 0.7036 0.9493 0.049 Uiso 1 1 calc R . . . .
C7 C -0.0257(3) 0.2452(2) 0.27968(19) 0.0370(5) Uani 1 1 d . . . . .
H7 H -0.0586 0.2480 0.3271 0.044 Uiso 1 1 calc R . . . .
Br1A Br 0.0003(2) 0.41800(19) 0.5814(2) 0.0820(10) Uani 0.4814 1 d . U P C 1
C29 C 0.8088(9) 0.6184(10) 1.1149(5) 0.095(3) Uani 0.6 1 d . . P D 1
H29A H 0.7712 0.5395 1.1006 0.142 Uiso 0.6 1 calc GR . P D 1
H29B H 0.8683 0.6550 1.1931 0.142 Uiso 0.6 1 calc GR . P D 1
H29C H 0.8628 0.6465 1.0798 0.142 Uiso 0.6 1 calc GR . P D 1
Br1B Br 0.0476(4) 0.4705(4) 0.6202(3) 0.0897(16) Uani 0.2348 1 d . U P C 2
C29A C 0.8431(9) 0.6882(7) 1.1098(7) 0.0496(19) Uani 0.4 1 d . . P D 2
H29D H 0.8786 0.7602 1.0989 0.074 Uiso 0.4 1 calc GR . P D 2
H29E H 0.8553 0.6407 1.0687 0.074 Uiso 0.4 1 calc GR . P D 2
H29F H 0.8935 0.6961 1.1869 0.074 Uiso 0.4 1 calc GR . P D 2
Br1 Br -0.0369(4) 0.3839(2) 0.5389(4) 0.0648(12) Uani 0.2741 1 d . U P C 3
C2AA C 0.7306(5) 1.0843(3) 0.7116(3) 0.0785(12) Uani 1 1 d . . . . .
H2AA H 0.6750 1.1197 0.6908 0.094 Uiso 1 1 calc R . . . .
H2AB H 0.7854 1.1076 0.7916 0.094 Uiso 1 1 calc R . . . .
C3AA C 0.8271(5) 1.1245(3) 0.6701(5) 0.0979(16) Uani 1 1 d . . . . .
H3AA H 0.7744 1.0983 0.5908 0.147 Uiso 1 1 calc GR . . . .
H3AB H 0.8903 1.0970 0.6974 0.147 Uiso 1 1 calc GR . . . .
H3AC H 0.8800 1.2046 0.6948 0.147 Uiso 1 1 calc GR . . . .
C1 C 0.2279(5) 0.7146(4) 0.0512(4) 0.0807(13) Uani 1 1 d . . . . .
H1A H 0.1295 0.6865 -0.0013 0.097 Uiso 1 1 calc R . . . .
H1B H 0.2750 0.7953 0.0774 0.097 Uiso 1 1 calc R . . . .
C4AA C 0.2880(7) 0.6853(6) -0.0062(4) 0.122(2) Uani 1 1 d . . . . .
H4AA H 0.2812 0.7196 -0.0640 0.184 Uiso 1 1 calc GR . . . .
H4AB H 0.2374 0.6057 -0.0376 0.184 Uiso 1 1 calc GR . . . .
H4AC H 0.3851 0.7114 0.0451 0.184 Uiso 1 1 calc GR . . . .

loop_
_atom_site_aniso_label
_atom_site_aniso_U_11
_atom_site_aniso_U_22
_atom_site_aniso_U_33
_atom_site_aniso_U_23
_atom_site_aniso_U_13
_atom_site_aniso_U_12
Ni1 0.0298(2) 0.0357(2) 0.0333(2) 0.01640(16) 0.02010(16) 0.02181(17)
C41 0.085(2) 0.0717(19) 0.0649(17) 0.0518(15) 0.0596(17) 0.0663(18)
C10 0.0556(14) 0.0455(14) 0.0348(12) 0.0159(10) 0.0261(11) 0.0322(13)
C40 0.0688(17) 0.0465(15) 0.0713(18) 0.0397(13) 0.0560(15) 0.0423(14)
C43 0.0465(13) 0.0533(15) 0.0424(13) 0.0273(11) 0.0296(11) 0.0345(12)
C32 0.0562(15) 0.0341(13) 0.0384(13) 0.0045(10) 0.0247(12) 0.0139(12)
C22 0.0283(9) 0.0272(10) 0.0311(10) 0.0108(8) 0.0170(8) 0.0149(8)
C34 0.092(2) 0.0375(14) 0.0672(18) 0.0245(13) 0.0524(18) 0.0436(16)
C13 0.084(2) 0.0484(18) 0.064(2) 0.0047(15) 0.0267(18) 0.0290(18)
C28 0.0563(16) 0.082(2) 0.0338(13) 0.0150(14) 0.0200(12) 0.0325(16)
C6 0.0350(10) 0.0325(11) 0.0299(10) 0.0141(8) 0.0171(9) 0.0213(9)
C31 0.0444(12) 0.0302(11) 0.0365(11) 0.0101(9) 0.0241(10) 0.0193(10)
C27 0.0371(11) 0.0366(12) 0.0394(12) 0.0115(9) 0.0215(10) 0.0228(10)
C20 0.0597(16) 0.0337(13) 0.0551(15) 0.0227(11) 0.0295(13) 0.0239(13)
C14 0.0288(9) 0.0272(10) 0.0307(10) 0.0114(8) 0.0153(8) 0.0147(9)
C33 0.089(2) 0.0291(13) 0.0484(15) 0.0107(11) 0.0440(16) 0.0247(14)
C12 0.0721(19) 0.0462(16) 0.0372(14) 0.0060(12) 0.0204(13) 0.0252(15)
C21 0.072(2) 0.061(2) 0.108(3) 0.056(2) 0.062(2) 0.0478(18)
C4 0.0280(9) 0.0290(11) 0.0384(11) 0.0142(9) 0.0210(9) 0.0192(9)
C38 0.0407(11) 0.0340(11) 0.0380(11) 0.0184(9) 0.0267(10) 0.0267(10)
C25 0.0383(12) 0.0494(15) 0.0335(12) 0.0125(10) 0.0196(10) 0.0201(11)
C24 0.0382(12) 0.0469(14) 0.0373(12) 0.0186(10) 0.0190(10) 0.0261(11)
C23 0.0345(10) 0.0331(11) 0.0348(11) 0.0135(9) 0.0203(9) 0.0200(9)
C9 0.0567(15) 0.0379(13) 0.0297(11) 0.0128(10) 0.0176(11) 0.0260(12)
C8 0.0454(13) 0.0367(13) 0.0381(13) 0.0136(10) 0.0187(11) 0.0158(11)
C19 0.0418(12) 0.0319(11) 0.0341(11) 0.0129(9) 0.0225(10) 0.0195(10)
C1AA 0.0291(9) 0.0296(10) 0.0312(10) 0.0122(8) 0.0187(8) 0.0190(9)
C15 0.0397(11) 0.0337(11) 0.0345(11) 0.0152(9) 0.0217(9) 0.0224(10)
C42 0.0639(16) 0.078(2) 0.0437(14) 0.0358(14) 0.0334(13) 0.0561(16)
C16 0.0455(13) 0.0296(11) 0.0433(12) 0.0129(9) 0.0241(10) 0.0218(10)
C0AA 0.0299(9) 0.0323(11) 0.0309(10) 0.0135(8) 0.0193(8) 0.0196(9)
C5 0.0317(10) 0.0334(11) 0.0359(11) 0.0172(9) 0.0239(9) 0.0220(9)
C35 0.0586(15) 0.0394(13) 0.0574(15) 0.0223(12) 0.0367(13) 0.0340(13)
C17 0.0398(12) 0.0298(12) 0.0412(12) 0.0156(9) 0.0184(10) 0.0167(10)
C11 0.0405(11) 0.0385(12) 0.0358(11) 0.0164(9) 0.0233(10) 0.0241(10)
C30 0.0420(11) 0.0279(11) 0.0390(11) 0.0128(9) 0.0273(10) 0.0210(10)
C39 0.0458(12) 0.0349(12) 0.0497(13) 0.0219(10) 0.0331(11) 0.0281(11)
C3 0.0274(9) 0.0307(11) 0.0327(10) 0.0130(8) 0.0174(8) 0.0196(9)
C18 0.0463(13) 0.0376(13) 0.0385(12) 0.0191(10) 0.0253(11) 0.0204(11)
C26 0.0445(13) 0.0442(14) 0.0370(12) 0.0057(10) 0.0240(10) 0.0225(11)
C7 0.0402(12) 0.0369(12) 0.0347(11) 0.0140(9) 0.0213(10) 0.0179(10)
Br1A 0.097(2) 0.148(3) 0.135(3) 0.130(2) 0.1038(19) 0.110(2)
C29 0.070(5) 0.164(9) 0.037(3) 0.016(5) 0.010(3) 0.069(6)
Br1B 0.086(2) 0.220(5) 0.0503(11) 0.0797(18) 0.0532(12) 0.122(3)
C29A 0.044(4) 0.054(4) 0.035(4) 0.014(3) 0.015(3) 0.019(4)
Br1 0.0687(14) 0.0477(8) 0.149(3) 0.0674(12) 0.0876(18) 0.0473(9)
C2AA 0.126(3) 0.0331(16) 0.0559(19) 0.0079(13) 0.042(2) 0.031(2)
C3AA 0.071(2) 0.0346(18) 0.153(4) 0.031(2) 0.042(3) 0.0167(17)
C1 0.126(3) 0.123(3) 0.096(3) 0.090(3) 0.089(3) 0.103(3)
C4AA 0.179(5) 0.238(7) 0.122(4) 0.145(5) 0.129(4) 0.174(6)

loop_
_atom_type_symbol
_atom_type_description
_atom_type_scat_dispersion_real
_atom_type_scat_dispersion_imag
_atom_type_scat_source
C C 0.0181 0.0091 'International Tables Vol C Tables 4.2.6.8 and 6.1.1.4'
H H 0.0000 0.0000 'International Tables Vol C Tables 4.2.6.8 and 6.1.1.4'
Br Br -0.6763 1.2805 'International Tables Vol C Tables 4.2.6.8 and 6.1.1.4'
Ni Ni -3.0029 0.5091 'International Tables Vol C Tables 4.2.6.8 and 6.1.1.4'

loop_
_geom_angle_atom_site_label_1
_geom_angle_atom_site_label_2
_geom_angle_atom_site_label_3
_geom_angle
_geom_angle_site_symmetry_1
_geom_angle_site_symmetry_3
C4 Ni1 C1AA 64.53(8) . .
C4 Ni1 C5 38.39(8) . .
C4 Ni1 Br1A 113.19(8) . 2_566
C4 Ni1 Br1A 142.36(9) . .
C4 Ni1 Br1B 123.29(13) . 2_566
C4 Ni1 Br1B 129.36(10) . .
C4 Ni1 Br1 153.21(13) . .
C4 Ni1 Br1 107.03(11) . 2_566
C1AA Ni1 C5 64.48(8) . .
C1AA Ni1 Br1A 162.08(9) . 2_566
C1AA Ni1 Br1A 103.79(7) . .
C1AA Ni1 Br1B 149.09(12) . 2_566
C1AA Ni1 Br1B 109.03(13) . .
C1AA Ni1 Br1 101.45(12) . .
C1AA Ni1 Br1 169.68(14) . 2_566
C0AA Ni1 C4 64.46(8) . .
C0AA Ni1 C1AA 38.56(8) . .
C0AA Ni1 C5 38.49(8) . .
C0AA Ni1 C3 64.44(8) . .
C0AA Ni1 Br1A 129.44(8) . .
C0AA Ni1 Br1A 123.60(9) . 2_566
C0AA Ni1 Br1B 113.63(12) . 2_566
C0AA Ni1 Br1B 141.83(14) . .
C0AA Ni1 Br1 119.72(11) . .
C0AA Ni1 Br1 133.54(14) . 2_566
C5 Ni1 Br1A 102.15(8) . 2_566
C5 Ni1 Br1A 167.51(8) . .
C5 Ni1 Br1B 167.21(10) . .
C5 Ni1 Br1B 102.23(13) . 2_566
C5 Ni1 Br1 105.26(14) . 2_566
C5 Ni1 Br1 157.52(11) . .
C3 Ni1 C4 38.64(8) . .
C3 Ni1 C1AA 38.39(8) . .
C3 Ni1 C5 64.43(8) . .
C3 Ni1 Br1A 148.64(8) . 2_566
C3 Ni1 Br1A 109.56(8) . .
C3 Ni1 Br1B 103.43(11) . .
C3 Ni1 Br1B 161.80(14) . 2_566
C3 Ni1 Br1 116.31(13) . .
C3 Ni1 Br1 137.77(10) . 2_566
Br1A Ni1 Br1A 88.32(6) 2_566 .
Br1B Ni1 Br1B 88.64(14) . 2_566
Br1 Ni1 Br1 88.64(14) . 2_566
C40 C41 C1 121.5(3) . .
C42 C41 C40 118.1(2) . .
C42 C41 C1 120.4(3) . .
C9 C10 H10 119.5 . .
C9 C10 C11 121.1(2) . .
C11 C10 H10 119.5 . .
C41 C40 H40 119.5 . .
C41 C40 C39 121.0(3) . .
C39 C40 H40 119.5 . .
C38 C43 H43 119.8 . .
C38 C43 C42 120.4(3) . .
C42 C43 H43 119.8 . .
C31 C32 H32 119.4 . .
C33 C32 H32 119.4 . .
C33 C32 C31 121.1(3) . .
C27 C22 C23 118.2(2) . .
C27 C22 C3 122.4(2) . .
C23 C22 C3 119.21(19) . .
C33 C34 H34 119.0 . .
C33 C34 C35 122.1(3) . .
C35 C34 H34 119.0 . .
H13A C13 H13B 109.5 . .
H13A C13 H13C 109.5 . .
H13B C13 H13C 109.5 . .
C12 C13 H13A 109.5 . .
C12 C13 H13B 109.5 . .
C12 C13 H13C 109.5 . .
H28A C28 H28B 107.0 . .
H28C C28 H28D 107.6 . .
C25 C28 H28A 107.5 . .
C25 C28 H28B 107.5 . .
C25 C28 H28C 108.7 . .
C25 C28 H28D 108.7 . .
C29 C28 H28A 107.5 . .
C29 C28 H28B 107.5 . .
C29 C28 C25 119.1(4) . .
C29A C28 H28C 108.7 . .
C29A C28 H28D 108.7 . .
C29A C28 C25 114.3(4) . .
C11 C6 C0AA 120.1(2) . .
C7 C6 C0AA 121.8(2) . .
C7 C6 C11 118.0(2) . .
C32 C31 H31 119.5 . .
C30 C31 C32 121.0(2) . .
C30 C31 H31 119.5 . .
C22 C27 H27 119.8 . .
C26 C27 C22 120.5(2) . .
C26 C27 H27 119.8 . .
H20A C20 H20B 107.9 . .
C21 C20 H20A 109.2 . .
C21 C20 H20B 109.2 . .
C17 C20 H20A 109.2 . .
C17 C20 H20B 109.2 . .
C17 C20 C21 112.0(2) . .
C19 C14 C1AA 123.04(19) . .
C15 C14 C19 117.7(2) . .
C15 C14 C1AA 119.1(2) . .
C32 C33 C2AA 121.4(3) . .
C34 C33 C32 117.5(3) . .
C34 C33 C2AA 121.0(3) . .
C13 C12 H12A 109.0 . .
C13 C12 H12B 109.0 . .
C13 C12 C9 112.8(3) . .
H12A C12 H12B 107.8 . .
C9 C12 H12A 109.0 . .
C9 C12 H12B 109.0 . .
C20 C21 H21A 109.5 . .
C20 C21 H21B 109.5 . .
C20 C21 H21C 109.5 . .
H21A C21 H21B 109.5 . .
H21A C21 H21C 109.5 . .
H21B C21 H21C 109.5 . .
C5 C4 Ni1 71.39(12) . .
C5 C4 C30 125.4(2) . .
C5 C4 C3 108.05(18) . .
C30 C4 Ni1 127.39(14) . .
C3 C4 Ni1 70.50(11) . .
C3 C4 C30 126.4(2) . .
C43 C38 C5 122.3(2) . .
C39 C38 C43 118.0(2) . .
C39 C38 C5 119.6(2) . .
C24 C25 C28 121.4(3) . .
C26 C25 C28 120.9(3) . .
C26 C25 C24 117.8(2) . .
C25 C24 H24 119.5 . .
C23 C24 C25 120.9(2) . .
C23 C24 H24 119.5 . .
C22 C23 H23 119.5 . .
C24 C23 C22 121.0(2) . .
C24 C23 H23 119.5 . .
C10 C9 C12 121.5(3) . .
C10 C9 C8 118.3(2) . .
C8 C9 C12 120.2(3) . .
C9 C8 H8 119.5 . .
C7 C8 C9 121.0(2) . .
C7 C8 H8 119.5 . .
C14 C19 H19 119.7 . .
C14 C19 C18 120.6(2) . .
C18 C19 H19 119.7 . .
C14 C1AA Ni1 129.93(15) . .
C0AA C1AA Ni1 69.59(11) . .
C0AA C1AA C14 125.80(19) . .
C3 C1AA Ni1 70.12(11) . .
C3 C1AA C14 126.82(19) . .
C3 C1AA C0AA 107.12(18) . .
C14 C15 H15 119.4 . .
C16 C15 C14 121.2(2) . .
C16 C15 H15 119.4 . .
C41 C42 C43 121.5(3) . .
C41 C42 H42 119.2 . .
C43 C42 H42 119.2 . .
C15 C16 H16 119.5 . .
C17 C16 C15 121.1(2) . .
C17 C16 H16 119.5 . .
C6 C0AA Ni1 126.69(14) . .
C1AA C0AA Ni1 71.85(11) . .
C1AA C0AA C6 124.93(19) . .
C5 C0AA Ni1 71.96(11) . .
C5 C0AA C6 125.84(19) . .
C5 C0AA C1AA 108.99(18) . .
C4 C5 Ni1 70.22(11) . .
C4 C5 C38 126.9(2) . .
C38 C5 Ni1 129.22(14) . .
C0AA C5 Ni1 69.54(12) . .
C0AA C5 C4 107.33(18) . .
C0AA C5 C38 125.63(19) . .
C34 C35 H35 119.9 . .
C34 C35 C30 120.2(3) . .
C30 C35 H35 119.9 . .
C16 C17 C20 120.7(2) . .
C18 C17 C20 121.6(2) . .
C18 C17 C16 117.7(2) . .
C10 C11 C6 120.9(2) . .
C10 C11 H11 119.6 . .
C6 C11 H11 119.6 . .
C31 C30 C4 120.3(2) . .
C31 C30 C35 118.0(2) . .
C35 C30 C4 121.5(2) . .
C40 C39 H39 119.6 . .
C38 C39 C40 120.8(2) . .
C38 C39 H39 119.6 . .
C22 C3 Ni1 127.37(14) . .
C4 C3 Ni1 70.86(11) . .
C4 C3 C22 125.19(19) . .
C1AA C3 Ni1 71.49(11) . .
C1AA C3 C22 126.17(19) . .
C1AA C3 C4 108.45(18) . .
C19 C18 H18 119.2 . .
C17 C18 C19 121.6(2) . .
C17 C18 H18 119.2 . .
C27 C26 C25 121.6(2) . .
C27 C26 H26 119.2 . .
C25 C26 H26 119.2 . .
C6 C7 H7 119.7 . .
C8 C7 C6 120.7(2) . .
C8 C7 H7 119.7 . .
Ni1 Br1A Ni1 91.68(6) 2_566 .
C28 C29 H29A 109.5 . .
C28 C29 H29B 109.5 . .
C28 C29 H29C 109.5 . .
H29A C29 H29B 109.5 . .
H29A C29 H29C 109.5 . .
H29B C29 H29C 109.5 . .
Ni1 Br1B Ni1 91.36(14) . 2_566
C28 C29A H29D 109.5 . .
C28 C29A H29E 109.5 . .
C28 C29A H29F 109.5 . .
H29D C29A H29E 109.5 . .
H29D C29A H29F 109.5 . .
H29E C29A H29F 109.5 . .
Ni1 Br1 Ni1 91.36(14) . 2_566
C33 C2AA H2AA 108.6 . .
C33 C2AA H2AB 108.6 . .
H2AA C2AA H2AB 107.5 . .
C3AA C2AA C33 114.8(3) . .
C3AA C2AA H2AA 108.6 . .
C3AA C2AA H2AB 108.6 . .
C2AA C3AA H3AA 109.5 . .
C2AA C3AA H3AB 109.5 . .
C2AA C3AA H3AC 109.5 . .
H3AA C3AA H3AB 109.5 . .
H3AA C3AA H3AC 109.5 . .
H3AB C3AA H3AC 109.5 . .
C41 C1 H1A 108.5 . .
C41 C1 H1B 108.5 . .
H1A C1 H1B 107.5 . .
C4AA C1 C41 115.0(3) . .
C4AA C1 H1A 108.5 . .
C4AA C1 H1B 108.5 . .
C1 C4AA H4AA 109.5 . .
C1 C4AA H4AB 109.5 . .
C1 C4AA H4AC 109.5 . .
H4AA C4AA H4AB 109.5 . .
H4AA C4AA H4AC 109.5 . .
H4AB C4AA H4AC 109.5 . .

loop_
_geom_bond_atom_site_label_1
_geom_bond_atom_site_label_2
_geom_bond_distance
_geom_bond_site_symmetry_2
Ni1 C4 2.176(2) .
Ni1 C1AA 2.189(2) .
Ni1 C0AA 2.159(2) .
Ni1 C5 2.191(2) .
Ni1 C3 2.171(2) .
Ni1 Br1A 2.398(2) .
Ni1 Br1A 2.3957(18) 2_566
Ni1 Br1B 2.394(5) .
Ni1 Br1B 2.413(4) 2_566
Ni1 Br1 2.392(5) .
Ni1 Br1 2.415(4) 2_566
C41 C40 1.381(5) .
C41 C42 1.376(5) .
C41 C1 1.516(4) .
C10 H10 0.9300 .
C10 C9 1.382(4) .
C10 C11 1.385(3) .
C40 H40 0.9300 .
C40 C39 1.394(4) .
C43 H43 0.9300 .
C43 C38 1.389(3) .
C43 C42 1.396(4) .
C32 H32 0.9300 .
C32 C31 1.393(4) .
C32 C33 1.392(4) .
C22 C27 1.386(3) .
C22 C23 1.396(3) .
C22 C3 1.481(3) .
C34 H34 0.9300 .
C34 C33 1.382(5) .
C34 C35 1.393(4) .
C13 H13A 0.9600 .
C13 H13B 0.9600 .
C13 H13C 0.9600 .
C13 C12 1.495(5) .
C28 H28A 0.9700 .
C28 H28B 0.9700 .
C28 H28C 0.9700 .
C28 H28D 0.9700 .
C28 C25 1.516(4) .
C28 C29 1.423(9) .
C28 C29A 1.433(9) .
C6 C0AA 1.481(3) .
C6 C11 1.394(3) .
C6 C7 1.392(3) .
C31 H31 0.9300 .
C31 C30 1.390(3) .
C27 H27 0.9300 .
C27 C26 1.384(4) .
C20 H20A 0.9700 .
C20 H20B 0.9700 .
C20 C21 1.520(5) .
C20 C17 1.516(3) .
C14 C19 1.392(3) .
C14 C1AA 1.479(3) .
C14 C15 1.391(3) .
C33 C2AA 1.526(4) .
C12 H12A 0.9700 .
C12 H12B 0.9700 .
C12 C9 1.516(3) .
C21 H21A 0.9600 .
C21 H21B 0.9600 .
C21 H21C 0.9600 .
C4 C5 1.436(3) .
C4 C30 1.486(3) .
C4 C3 1.438(3) .
C38 C5 1.476(3) .
C38 C39 1.389(3) .
C25 C24 1.393(4) .
C25 C26 1.389(4) .
C24 H24 0.9300 .
C24 C23 1.380(3) .
C23 H23 0.9300 .
C9 C8 1.389(4) .
C8 H8 0.9300 .
C8 C7 1.387(3) .
C19 H19 0.9300 .
C19 C18 1.393(3) .
C1AA C0AA 1.436(3) .
C1AA C3 1.434(3) .
C15 H15 0.9300 .
C15 C16 1.390(3) .
C42 H42 0.9300 .
C16 H16 0.9300 .
C16 C17 1.390(4) .
C0AA C5 1.434(3) .
C35 H35 0.9300 .
C35 C30 1.396(3) .
C17 C18 1.382(4) .
C11 H11 0.9300 .
C39 H39 0.9300 .
C18 H18 0.9300 .
C26 H26 0.9300 .
C7 H7 0.9300 .
Br1A Ni1 2.3956(18) 2_566
C29 H29A 0.9600 .
C29 H29B 0.9600 .
C29 H29C 0.9600 .
Br1B Ni1 2.413(4) 2_566
C29A H29D 0.9600 .
C29A H29E 0.9600 .
C29A H29F 0.9600 .
Br1 Ni1 2.415(4) 2_566
C2AA H2AA 0.9700 .
C2AA H2AB 0.9700 .
C2AA C3AA 1.460(7) .
C3AA H3AA 0.9600 .
C3AA H3AB 0.9600 .
C3AA H3AC 0.9600 .
C1 H1A 0.9700 .
C1 H1B 0.9700 .
C1 C4AA 1.460(6) .
C4AA H4AA 0.9600 .
C4AA H4AB 0.9600 .
C4AA H4AC 0.9600 .

loop_
_geom_torsion_atom_site_label_1
_geom_torsion_atom_site_label_2
_geom_torsion_atom_site_label_3
_geom_torsion_atom_site_label_4
_geom_torsion
Ni1 C4 C5 C38 124.8(2)
Ni1 C4 C5 C0AA -59.92(14)
Ni1 C4 C30 C31 138.69(19)
Ni1 C4 C30 C35 -44.5(3)
Ni1 C4 C3 C22 -122.8(2)
Ni1 C4 C3 C1AA 61.96(14)
Ni1 C1AA C0AA C6 -122.5(2)
Ni1 C1AA C0AA C5 62.78(14)
Ni1 C1AA C3 C22 123.2(2)
Ni1 C1AA C3 C4 -61.56(13)
Ni1 C0AA C5 C4 60.35(13)
Ni1 C0AA C5 C38 -124.3(2)
C41 C40 C39 C38 1.2(4)
C10 C9 C8 C7 -1.6(4)
C40 C41 C42 C43 -0.5(4)
C40 C41 C1 C4AA 63.7(6)
C43 C38 C5 Ni1 -41.8(3)
C43 C38 C5 C4 -135.6(2)
C43 C38 C5 C0AA 49.9(3)
C43 C38 C39 C40 -1.0(3)
C32 C31 C30 C4 176.2(2)
C32 C31 C30 C35 -0.7(4)
C32 C33 C2AA C3AA 72.3(4)
C22 C27 C26 C25 -0.1(4)
C34 C33 C2AA C3AA -105.4(4)
C34 C35 C30 C31 0.4(4)
C34 C35 C30 C4 -176.5(2)
C13 C12 C9 C10 108.5(3)
C13 C12 C9 C8 -70.4(4)
C28 C25 C24 C23 179.4(3)
C28 C25 C26 C27 -179.6(3)
C6 C0AA C5 Ni1 122.7(2)
C6 C0AA C5 C4 -176.97(19)
C6 C0AA C5 C38 -1.6(3)
C31 C32 C33 C34 0.3(4)
C31 C32 C33 C2AA -177.5(3)
C27 C22 C23 C24 -0.9(3)
C27 C22 C3 Ni1 -39.2(3)
C27 C22 C3 C4 52.7(3)
C27 C22 C3 C1AA -132.9(2)
C20 C17 C18 C19 178.6(2)
C14 C19 C18 C17 1.0(4)
C14 C1AA C0AA Ni1 125.2(2)
C14 C1AA C0AA C6 2.6(3)
C14 C1AA C0AA C5 -172.06(19)
C14 C1AA C3 Ni1 -125.6(2)
C14 C1AA C3 C22 -2.3(3)
C14 C1AA C3 C4 172.86(19)
C14 C15 C16 C17 0.7(4)
C33 C32 C31 C30 0.4(4)
C33 C34 C35 C30 0.2(4)
C12 C9 C8 C7 177.3(3)
C21 C20 C17 C16 80.9(3)
C21 C20 C17 C18 -98.0(3)
C38 C43 C42 C41 0.8(4)
C25 C24 C23 C22 0.5(4)
C24 C25 C26 C27 -0.3(4)
C23 C22 C27 C26 0.7(4)
C23 C22 C3 Ni1 144.91(18)
C23 C22 C3 C4 -123.2(2)
C23 C22 C3 C1AA 51.3(3)
C9 C10 C11 C6 1.4(4)
C9 C8 C7 C6 0.4(4)
C19 C14 C1AA Ni1 -46.2(3)
C19 C14 C1AA C0AA -138.7(2)
C19 C14 C1AA C3 47.9(3)
C19 C14 C15 C16 -0.1(3)
C1AA C14 C19 C18 -176.5(2)
C1AA C14 C15 C16 175.9(2)
C1AA C0AA C5 Ni1 -62.70(14)
C1AA C0AA C5 C4 -2.3(2)
C1AA C0AA C5 C38 173.04(19)
C15 C14 C19 C18 -0.8(3)
C15 C14 C1AA Ni1 138.04(18)
C15 C14 C1AA C0AA 45.6(3)
C15 C14 C1AA C3 -127.8(2)
C15 C16 C17 C20 -179.5(2)
C15 C16 C17 C18 -0.5(4)
C42 C41 C40 C39 -0.5(4)
C42 C41 C1 C4AA -117.1(5)
C42 C43 C38 C5 -175.4(2)
C42 C43 C38 C39 0.0(4)
C16 C17 C18 C19 -0.3(4)
C0AA C6 C11 C10 175.0(2)
C0AA C6 C7 C8 -175.9(2)
C0AA C1AA C3 Ni1 60.04(13)
C0AA C1AA C3 C22 -176.72(19)
C0AA C1AA C3 C4 -1.5(2)
C5 C4 C30 C31 -128.4(2)
C5 C4 C30 C35 48.4(3)
C5 C4 C3 Ni1 -61.87(14)
C5 C4 C3 C22 175.35(18)
C5 C4 C3 C1AA 0.1(2)
C5 C38 C39 C40 174.6(2)
C35 C34 C33 C32 -0.6(4)
C35 C34 C33 C2AA 177.2(3)
C11 C10 C9 C12 -178.2(3)
C11 C10 C9 C8 0.8(4)
C11 C6 C0AA Ni1 148.01(18)
C11 C6 C0AA C1AA -119.3(2)
C11 C6 C0AA C5 54.5(3)
C11 C6 C7 C8 1.7(3)
C30 C4 C5 Ni1 -123.2(2)
C30 C4 C5 C38 1.6(3)
C30 C4 C5 C0AA 176.93(19)
C30 C4 C3 Ni1 122.6(2)
C30 C4 C3 C22 -0.1(3)
C30 C4 C3 C1AA -175.41(19)
C39 C38 C5 Ni1 142.82(18)
C39 C38 C5 C4 49.0(3)
C39 C38 C5 C0AA -125.5(2)
C3 C22 C27 C26 -175.2(2)
C3 C22 C23 C24 175.1(2)
C3 C4 C5 Ni1 61.30(13)
C3 C4 C5 C38 -173.93(19)
C3 C4 C5 C0AA 1.4(2)
C3 C4 C30 C31 46.3(3)
C3 C4 C30 C35 -136.8(2)
C3 C1AA C0AA Ni1 -60.38(13)
C3 C1AA C0AA C6 177.08(19)
C3 C1AA C0AA C5 2.4(2)
C26 C25 C24 C23 0.1(4)
C7 C6 C0AA Ni1 -34.4(3)
C7 C6 C0AA C1AA 58.2(3)
C7 C6 C0AA C5 -128.0(2)
C7 C6 C11 C10 -2.6(3)
C29 C28 C25 C24 18.6(7)
C29 C28 C25 C26 -162.2(6)
C29A C28 C25 C24 59.5(6)
C29A C28 C25 C26 -121.2(5)
C1 C41 C40 C39 178.7(3)
C1 C41 C42 C43 -179.7(3)
